data_1565650
loop_
_publ_author_name
'Louka, Febee R.'
'Haq, Sabriah J.'
'Guidry, Hollie R.'
'Williams, Bailey R.'
'Henary, Maher M.'
'Fischer, Roland C.'
'Torvisco, Ana'
'Massoud, Salah S.'
'Mautner, Franz A.'

_publ_section_title
;
 Polynuclear and coordination polymers of copper(II) complexes assembled
 by flexible polyamines and bridging rigid N-heterocyclic
 multicarboxylates
;
_journal_name_full 'Inorganica Chimica Acta'
_journal_page_first 119240
_journal_paper_doi 10.1016/j.ica.2019.119240
_journal_volume 500
_journal_year 2020
_chemical_formula_moiety 'C32 H54 Cl2 Cu3 N10 O16'
_chemical_formula_sum 'C32 H54 Cl2 Cu3 N10 O16'
_chemical_formula_weight 1096.36
_space_group_crystal_system triclinic
_space_group_IT_number 2
_space_group_name_Hall '-P 1'
_space_group_name_H-M_alt 'P -1'
_atom_sites_solution_hydrogens mixed
_audit_creation_method SHELXL-2016/6
_cell_angle_alpha 109.4770(10)
_cell_angle_beta 96.250(2)
_cell_angle_gamma 101.096(2)
_cell_formula_units_Z 1
_cell_length_a 7.8091(2)
_cell_length_b 11.1617(3)
_cell_length_c 13.1597(4)
_cell_measurement_reflns_used 9980
_cell_measurement_temperature 100(2)
_cell_measurement_theta_max 28.00
_cell_measurement_theta_min 3.00
_cell_volume 1042.46(5)
_computing_cell_refinement 'Bruker SAINT'
_computing_data_collection 'Bruker APEX2'
_computing_data_reduction 'Bruker SAINT'
_computing_molecular_graphics 'Bruker SHELXTL'
_computing_publication_material 'Bruker SHELXTL'
_computing_structure_refinement 'SHELXL-2016/6 (Sheldrick, 2016)'
_computing_structure_solution 'SHELXT 2014/4 (Sheldrick, 2014)'
_diffrn_ambient_temperature 100(2)
_diffrn_measured_fraction_theta_full 0.998
_diffrn_measured_fraction_theta_max 0.998
_diffrn_measurement_device_type 'Bruker APEX-II CCD'
_diffrn_measurement_method w-scans
_diffrn_radiation_type MoK\a
_diffrn_radiation_wavelength 0.71073
_diffrn_reflns_av_R_equivalents 0.0703
_diffrn_reflns_av_unetI/netI 0.0322
_diffrn_reflns_Laue_measured_fraction_full 0.998
_diffrn_reflns_Laue_measured_fraction_max 0.998
_diffrn_reflns_limit_h_max 10
_diffrn_reflns_limit_h_min -10
_diffrn_reflns_limit_k_max 14
_diffrn_reflns_limit_k_min -14
_diffrn_reflns_limit_l_max 17
_diffrn_reflns_limit_l_min -17
_diffrn_reflns_number 61233
_diffrn_reflns_point_group_measured_fraction_full 0.998
_diffrn_reflns_point_group_measured_fraction_max 0.998
_diffrn_reflns_theta_full 28.000
_diffrn_reflns_theta_max 28.000
_diffrn_reflns_theta_min 2.902
_exptl_absorpt_coefficient_mu 1.728
_exptl_absorpt_correction_T_max 0.8457
_exptl_absorpt_correction_T_min 0.6732
_exptl_absorpt_correction_type multi-scan
_exptl_absorpt_process_details SADABS
_exptl_crystal_colour green
_exptl_crystal_density_diffrn 1.746
_exptl_crystal_description prism
_exptl_crystal_F_000 565
_exptl_crystal_size_max 0.240
_exptl_crystal_size_mid 0.170
_exptl_crystal_size_min 0.120
_refine_diff_density_max 0.422
_refine_diff_density_min -0.401
_refine_diff_density_rms 0.066
_refine_ls_extinction_coef .
_refine_ls_extinction_method none
_refine_ls_goodness_of_fit_ref 0.926
_refine_ls_hydrogen_treatment mixed
_refine_ls_matrix_type full
_refine_ls_number_parameters 310
_refine_ls_number_reflns 5031
_refine_ls_number_restraints 0
_refine_ls_restrained_S_all 0.926
_refine_ls_R_factor_all 0.0311
_refine_ls_R_factor_gt 0.0240
_refine_ls_shift/su_max 0.001
_refine_ls_shift/su_mean 0.000
_refine_ls_structure_factor_coef Fsqd
_refine_ls_weighting_details 'w=1/[\s^2^(Fo^2^)+(0.0292P)^2^+0.9665P] where P=(Fo^2^+2Fc^2^)/3'
_refine_ls_weighting_scheme calc
_refine_ls_wR_factor_gt 0.0589
_refine_ls_wR_factor_ref 0.0615
_reflns_Friedel_coverage 0.000
_reflns_Friedel_fraction_full .
_reflns_Friedel_fraction_max .
_reflns_number_gt 4337
_reflns_number_total 5031
_reflns_threshold_expression 'I > 2\s(I)'
_cod_data_source_file ICA-2020-500-119240.cif
_cod_data_source_block rf863
_cod_database_code 1565650
_shelx_shelxl_version_number 2016/6
_shelx_space_group_comment
;
The symmetry employed for this shelxl refinement is uniquely defined
by the following loop, which should always be used as a source of
symmetry information in preference to the above space-group names.
They are only intended as comments.
;
_shelx_estimated_absorpt_t_min 0.682
_shelx_estimated_absorpt_t_max 0.819

loop_
_space_group_symop_operation_xyz
'x, y, z'
'-x, -y, -z'

loop_
_atom_site_label
_atom_site_type_symbol
_atom_site_fract_x
_atom_site_fract_y
_atom_site_fract_z
_atom_site_U_iso_or_equiv
_atom_site_adp_type
_atom_site_occupancy
_atom_site_site_symmetry_order
_atom_site_calc_flag
_atom_site_refinement_flags_posn
_atom_site_refinement_flags_adp
_atom_site_refinement_flags_occupancy
_atom_site_disorder_assembly
_atom_site_disorder_group
Cu1 Cu 0.55009(3) 0.43578(2) 0.22067(2) 0.00767(6) Uani 1 1 d . . . . .
H1N H 0.521(3) 0.412(2) 0.4021(18) 0.017(6) Uiso 1 1 d . . . . .
O1 O 0.46624(16) 0.59977(11) 0.25689(10) 0.0131(3) Uani 1 1 d . . . . .
Cl1 Cl 0.12637(5) 1.10280(4) 0.81584(3) 0.01090(9) Uani 1 1 d . . . . .
C1 C 0.8233(2) 0.29537(17) 0.25365(14) 0.0121(3) Uani 1 1 d . . . . .
H1A H 0.910952 0.367453 0.246232 0.014 Uiso 1 1 calc R U . . .
H1B H 0.867766 0.215175 0.227496 0.014 Uiso 1 1 calc R U . . .
N1 N 0.65072(18) 0.27392(13) 0.17932(11) 0.0082(3) Uani 1 1 d . . . . .
C3 C 0.7808(2) 0.46103(18) 0.43213(14) 0.0157(4) Uani 1 1 d . . . . .
H3A H 0.790801 0.478247 0.511640 0.019 Uiso 1 1 calc R U . . .
H3B H 0.871411 0.530048 0.422898 0.019 Uiso 1 1 calc R U . . .
H3N H 0.307(3) 0.313(2) 0.053(2) 0.018(6) Uiso 1 1 d . . . . .
N3 N 0.3088(2) 0.33144(15) 0.12069(13) 0.0117(3) Uani 1 1 d . . . . .
O3 O 0.14687(16) 1.16867(11) 0.51039(10) 0.0119(2) Uani 1 1 d . . . . .
Cu2 Cu 0.000000 1.000000 0.500000 0.00901(7) Uani 1 2 d S . P . .
H2N H 0.587(3) 0.539(3) 0.416(2) 0.029(7) Uiso 1 1 d . . . . .
O2 O 0.18104(18) 0.53860(12) 0.27242(12) 0.0212(3) Uani 1 1 d . . . . .
C2 C 0.8169(2) 0.32823(17) 0.37510(14) 0.0141(4) Uani 1 1 d . . . . .
H2A H 0.723241 0.259763 0.382626 0.017 Uiso 1 1 calc R U . . .
H2B H 0.931787 0.325350 0.413119 0.017 Uiso 1 1 calc R U . . .
N2 N 0.6018(2) 0.46724(16) 0.38729(12) 0.0126(3) Uani 1 1 d . . . . .
C4 C 0.5230(2) 0.16033(16) 0.18844(14) 0.0102(3) Uani 1 1 d . . . . .
H4A H 0.505541 0.184763 0.265454 0.012 Uiso 1 1 calc R U . . .
H4B H 0.579460 0.085567 0.172924 0.012 Uiso 1 1 calc R U . . .
H4N H 0.245(3) 0.386(2) 0.1390(19) 0.021(6) Uiso 1 1 d . . . . .
N4 N 0.7586(2) 0.53773(16) 0.16955(14) 0.0151(3) Uani 1 1 d . . . . .
O4 O 0.38912(17) 1.25198(12) 0.45556(10) 0.0139(3) Uani 1 1 d . . . . .
C5 C 0.3408(2) 0.11335(16) 0.11447(14) 0.0117(3) Uani 1 1 d . . . . .
H5A H 0.356879 0.092068 0.037374 0.014 Uiso 1 1 calc R U . . .
H5B H 0.276718 0.031608 0.121335 0.014 Uiso 1 1 calc R U . . .
H5N H 0.865(3) 0.558(2) 0.210(2) 0.027(6) Uiso 1 1 d . . . . .
N5 N 0.18412(18) 0.92933(13) 0.42990(11) 0.0083(3) Uani 1 1 d . . . . .
O5 O 0.09528(19) 1.01666(14) 0.87556(12) 0.0236(3) Uani 1 1 d . . . . .
C6 C 0.2268(2) 0.21162(17) 0.13966(15) 0.0134(3) Uani 1 1 d . . . . .
H6A H 0.107692 0.171458 0.092436 0.016 Uiso 1 1 calc R U . . .
H6B H 0.211854 0.235111 0.217088 0.016 Uiso 1 1 calc R U . . .
H6N H 0.739(3) 0.611(2) 0.1765(19) 0.023(6) Uiso 1 1 d . . . . .
O6 O -0.0155(2) 1.16722(16) 0.81421(11) 0.0273(3) Uani 1 1 d . . . . .
O7 O 0.29200(17) 1.20173(13) 0.86962(10) 0.0184(3) Uani 1 1 d . . . . .
C7 C 0.6828(2) 0.23766(17) 0.06375(14) 0.0120(3) Uani 1 1 d . . . . .
H7A H 0.567682 0.218299 0.014467 0.014 Uiso 1 1 calc R U . . .
H7B H 0.723845 0.155703 0.044813 0.014 Uiso 1 1 calc R U . . .
O8 O 0.14173(17) 1.02856(13) 0.70519(10) 0.0175(3) Uani 1 1 d . . . . .
C8 C 0.8163(2) 0.33879(18) 0.03909(15) 0.0146(4) Uani 1 1 d . . . . .
H8A H 0.931917 0.357951 0.087768 0.018 Uiso 1 1 calc R U . . .
H8B H 0.833059 0.299384 -0.037424 0.018 Uiso 1 1 calc R U . . .
C9 C 0.7658(3) 0.46766(18) 0.05308(15) 0.0162(4) Uani 1 1 d . . . . .
H9A H 0.854226 0.523238 0.028765 0.019 Uiso 1 1 calc R U . . .
H9B H 0.648369 0.450201 0.006769 0.019 Uiso 1 1 calc R U . . .
C10 C 0.3095(2) 1.02213(15) 0.41721(13) 0.0080(3) Uani 1 1 d . . . . .
C11 C 0.4486(2) 0.99153(16) 0.36558(13) 0.0098(3) Uani 1 1 d . . . . .
H11 H 0.537964 1.058309 0.359357 0.012 Uiso 1 1 calc R U . . .
C12 C 0.4550(2) 0.86059(16) 0.32280(14) 0.0100(3) Uani 1 1 d . . . . .
H12 H 0.549582 0.836880 0.287288 0.012 Uiso 1 1 calc R U . . .
C13 C 0.3219(2) 0.76507(16) 0.33252(13) 0.0090(3) Uani 1 1 d . . . . .
C14 C 0.1885(2) 0.80352(16) 0.38797(13) 0.0088(3) Uani 1 1 d . . . . .
H14 H 0.098277 0.738833 0.396250 0.011 Uiso 1 1 calc R U . . .
C15 C 0.2826(2) 1.16026(16) 0.46444(13) 0.0098(3) Uani 1 1 d . . . . .
C16 C 0.3198(2) 0.62168(16) 0.28378(14) 0.0113(3) Uani 1 1 d . . . . .

loop_
_atom_site_aniso_label
_atom_site_aniso_U_11
_atom_site_aniso_U_22
_atom_site_aniso_U_33
_atom_site_aniso_U_23
_atom_site_aniso_U_13
_atom_site_aniso_U_12
Cu1 0.00726(10) 0.00529(10) 0.01107(10) 0.00236(8) 0.00400(7) 0.00276(7)
O1 0.0111(6) 0.0079(6) 0.0220(7) 0.0044(5) 0.0084(5) 0.0049(5)
Cl1 0.01035(19) 0.01230(19) 0.01065(18) 0.00446(15) 0.00260(14) 0.00325(15)
C1 0.0075(8) 0.0107(8) 0.0176(9) 0.0049(7) 0.0010(6) 0.0028(6)
N1 0.0070(6) 0.0069(6) 0.0102(7) 0.0026(5) 0.0019(5) 0.0015(5)
C3 0.0174(9) 0.0135(8) 0.0124(8) 0.0029(7) -0.0002(7) -0.0004(7)
N3 0.0107(7) 0.0096(7) 0.0140(8) 0.0021(6) 0.0021(6) 0.0047(6)
O3 0.0110(6) 0.0081(5) 0.0173(6) 0.0032(5) 0.0073(5) 0.0038(5)
Cu2 0.00775(14) 0.00550(13) 0.01426(15) 0.00236(11) 0.00595(11) 0.00274(10)
O2 0.0160(7) 0.0086(6) 0.0361(8) 0.0022(6) 0.0144(6) 0.0016(5)
C2 0.0120(8) 0.0145(8) 0.0148(8) 0.0056(7) -0.0018(7) 0.0028(7)
N2 0.0177(8) 0.0088(7) 0.0112(7) 0.0026(6) 0.0055(6) 0.0032(6)
C4 0.0102(8) 0.0066(7) 0.0139(8) 0.0042(6) 0.0023(6) 0.0016(6)
N4 0.0141(8) 0.0104(7) 0.0246(9) 0.0077(6) 0.0102(7) 0.0053(6)
O4 0.0164(6) 0.0075(6) 0.0194(6) 0.0057(5) 0.0080(5) 0.0024(5)
C5 0.0101(8) 0.0083(8) 0.0152(8) 0.0030(7) 0.0023(6) 0.0009(6)
N5 0.0087(7) 0.0075(6) 0.0091(6) 0.0027(5) 0.0030(5) 0.0028(5)
O5 0.0287(8) 0.0212(7) 0.0229(7) 0.0151(6) 0.0047(6) -0.0023(6)
C6 0.0094(8) 0.0122(8) 0.0166(8) 0.0035(7) 0.0032(7) 0.0006(7)
O6 0.0252(8) 0.0394(9) 0.0198(7) 0.0050(7) 0.0034(6) 0.0241(7)
O7 0.0172(7) 0.0168(7) 0.0164(6) 0.0042(5) 0.0032(5) -0.0038(5)
C7 0.0145(8) 0.0104(8) 0.0118(8) 0.0020(6) 0.0064(7) 0.0060(7)
O8 0.0169(7) 0.0210(7) 0.0116(6) 0.0011(5) 0.0035(5) 0.0060(5)
C8 0.0157(9) 0.0163(9) 0.0156(9) 0.0068(7) 0.0103(7) 0.0067(7)
C9 0.0174(9) 0.0184(9) 0.0212(9) 0.0134(8) 0.0116(7) 0.0081(7)
C10 0.0095(8) 0.0064(7) 0.0087(7) 0.0033(6) 0.0009(6) 0.0024(6)
C11 0.0107(8) 0.0087(8) 0.0114(8) 0.0051(6) 0.0042(6) 0.0017(6)
C12 0.0105(8) 0.0106(8) 0.0117(8) 0.0051(6) 0.0054(6) 0.0051(6)
C13 0.0096(8) 0.0083(7) 0.0097(7) 0.0031(6) 0.0023(6) 0.0036(6)
C14 0.0080(7) 0.0062(7) 0.0124(8) 0.0038(6) 0.0029(6) 0.0011(6)
C15 0.0120(8) 0.0076(7) 0.0096(8) 0.0019(6) 0.0017(6) 0.0045(6)
C16 0.0140(8) 0.0083(8) 0.0130(8) 0.0039(6) 0.0059(6) 0.0044(6)

loop_
_atom_type_symbol
_atom_type_description
_atom_type_scat_dispersion_real
_atom_type_scat_dispersion_imag
_atom_type_scat_source
C C 0.0033 0.0016 'International Tables Vol C Tables 4.2.6.8 and 6.1.1.4'
H H 0.0000 0.0000 'International Tables Vol C Tables 4.2.6.8 and 6.1.1.4'
N N 0.0061 0.0033 'International Tables Vol C Tables 4.2.6.8 and 6.1.1.4'
O O 0.0106 0.0060 'International Tables Vol C Tables 4.2.6.8 and 6.1.1.4'
Cu Cu 0.3201 1.2651 'International Tables Vol C Tables 4.2.6.8 and 6.1.1.4'
Cl Cl 0.1484 0.1585 'International Tables Vol C Tables 4.2.6.8 and 6.1.1.4'

loop_
_geom_angle_atom_site_label_1
_geom_angle_atom_site_label_2
_geom_angle_atom_site_label_3
_geom_angle
_geom_angle_site_symmetry_1
_geom_angle_site_symmetry_3
O1 Cu1 N1 175.84(5) . .
O1 Cu1 N3 90.23(6) . .
N1 Cu1 N3 91.95(6) . .
O1 Cu1 N2 89.08(6) . .
N1 Cu1 N2 92.72(6) . .
N3 Cu1 N2 122.87(6) . .
O1 Cu1 N4 85.03(6) . .
N1 Cu1 N4 90.81(6) . .
N3 Cu1 N4 123.61(7) . .
N2 Cu1 N4 113.22(7) . .
C16 O1 Cu1 129.89(11) . .
O6 Cl1 O5 110.25(9) . .
O6 Cl1 O8 110.39(8) . .
O5 Cl1 O8 109.47(8) . .
O6 Cl1 O7 108.74(9) . .
O5 Cl1 O7 109.08(8) . .
O8 Cl1 O7 108.88(8) . .
N1 C1 C2 116.24(14) . .
N1 C1 H1A 108.2 . .
C2 C1 H1A 108.2 . .
N1 C1 H1B 108.2 . .
C2 C1 H1B 108.2 . .
H1A C1 H1B 107.4 . .
C7 N1 C4 108.92(12) . .
C7 N1 C1 108.16(13) . .
C4 N1 C1 107.06(12) . .
C7 N1 Cu1 110.24(10) . .
C4 N1 Cu1 110.22(10) . .
C1 N1 Cu1 112.13(10) . .
N2 C3 C2 111.58(14) . .
N2 C3 H3A 109.3 . .
C2 C3 H3A 109.3 . .
N2 C3 H3B 109.3 . .
C2 C3 H3B 109.3 . .
H3A C3 H3B 108.0 . .
C6 N3 Cu1 114.81(11) . .
C6 N3 H3N 109.2(15) . .
Cu1 N3 H3N 115.1(15) . .
C6 N3 H4N 108.5(16) . .
Cu1 N3 H4N 101.9(16) . .
H3N N3 H4N 107(2) . .
C15 O3 Cu2 114.41(10) . .
N5 Cu2 N5 180.0 . 2_576
N5 Cu2 O3 83.97(5) . .
N5 Cu2 O3 96.03(5) 2_576 .
N5 Cu2 O3 96.03(5) . 2_576
N5 Cu2 O3 83.97(5) 2_576 2_576
O3 Cu2 O3 180.0 . 2_576
C3 C2 C1 114.59(14) . .
C3 C2 H2A 108.6 . .
C1 C2 H2A 108.6 . .
C3 C2 H2B 108.6 . .
C1 C2 H2B 108.6 . .
H2A C2 H2B 107.6 . .
C3 N2 Cu1 116.34(11) . .
C3 N2 H1N 109.4(14) . .
Cu1 N2 H1N 109.6(14) . .
C3 N2 H2N 110.6(18) . .
Cu1 N2 H2N 103.2(18) . .
H1N N2 H2N 107(2) . .
N1 C4 C5 117.09(14) . .
N1 C4 H4A 108.0 . .
C5 C4 H4A 108.0 . .
N1 C4 H4B 108.0 . .
C5 C4 H4B 108.0 . .
H4A C4 H4B 107.3 . .
C9 N4 Cu1 111.53(12) . .
C9 N4 H5N 109.5(16) . .
Cu1 N4 H5N 116.3(16) . .
C9 N4 H6N 109.0(16) . .
Cu1 N4 H6N 107.1(16) . .
H5N N4 H6N 103(2) . .
C6 C5 C4 114.29(14) . .
C6 C5 H5A 108.7 . .
C4 C5 H5A 108.7 . .
C6 C5 H5B 108.7 . .
C4 C5 H5B 108.7 . .
H5A C5 H5B 107.6 . .
C14 N5 C10 119.96(14) . .
C14 N5 Cu2 127.25(12) . .
C10 N5 Cu2 112.56(11) . .
N3 C6 C5 110.99(14) . .
N3 C6 H6A 109.4 . .
C5 C6 H6A 109.4 . .
N3 C6 H6B 109.4 . .
C5 C6 H6B 109.4 . .
H6A C6 H6B 108.0 . .
N1 C7 C8 116.85(14) . .
N1 C7 H7A 108.1 . .
C8 C7 H7A 108.1 . .
N1 C7 H7B 108.1 . .
C8 C7 H7B 108.1 . .
H7A C7 H7B 107.3 . .
C9 C8 C7 115.53(14) . .
C9 C8 H8A 108.4 . .
C7 C8 H8A 108.4 . .
C9 C8 H8B 108.4 . .
C7 C8 H8B 108.4 . .
H8A C8 H8B 107.5 . .
N4 C9 C8 110.43(15) . .
N4 C9 H9A 109.6 . .
C8 C9 H9A 109.6 . .
N4 C9 H9B 109.6 . .
C8 C9 H9B 109.6 . .
H9A C9 H9B 108.1 . .
N5 C10 C11 121.70(15) . .
N5 C10 C15 114.10(14) . .
C11 C10 C15 124.20(15) . .
C10 C11 C12 118.56(15) . .
C10 C11 H11 120.7 . .
C12 C11 H11 120.7 . .
C13 C12 C11 119.43(15) . .
C13 C12 H12 120.3 . .
C11 C12 H12 120.3 . .
C12 C13 C14 118.79(15) . .
C12 C13 C16 121.22(15) . .
C14 C13 C16 119.99(15) . .
N5 C14 C13 121.50(15) . .
N5 C14 H14 119.3 . .
C13 C14 H14 119.3 . .
O4 C15 O3 126.18(15) . .
O4 C15 C10 119.04(15) . .
O3 C15 C10 114.77(14) . .
O2 C16 O1 126.86(16) . .
O2 C16 C13 118.94(15) . .
O1 C16 C13 114.19(14) . .

loop_
_geom_bond_atom_site_label_1
_geom_bond_atom_site_label_2
_geom_bond_distance
_geom_bond_site_symmetry_2
Cu1 O1 1.9883(12) .
Cu1 N1 2.0400(14) .
Cu1 N3 2.0572(15) .
Cu1 N2 2.0818(15) .
Cu1 N4 2.1059(16) .
O1 C16 1.277(2) .
Cl1 O6 1.4339(14) .
Cl1 O5 1.4340(14) .
Cl1 O8 1.4468(13) .
Cl1 O7 1.4570(13) .
C1 N1 1.505(2) .
C1 C2 1.525(2) .
C1 H1A 0.9900 .
C1 H1B 0.9900 .
N1 C7 1.500(2) .
N1 C4 1.502(2) .
C3 N2 1.480(2) .
C3 C2 1.518(2) .
C3 H3A 0.9900 .
C3 H3B 0.9900 .
N3 C6 1.479(2) .
N3 H3N 0.84(2) .
N3 H4N 0.84(2) .
O3 C15 1.280(2) .
O3 Cu2 1.9600(12) .
Cu2 N5 1.9444(14) .
Cu2 N5 1.9444(14) 2_576
O2 C16 1.242(2) .
C2 H2A 0.9900 .
C2 H2B 0.9900 .
N2 H1N 0.88(2) .
N2 H2N 0.80(3) .
C4 C5 1.522(2) .
C4 H4A 0.9900 .
C4 H4B 0.9900 .
N4 C9 1.483(2) .
N4 H5N 0.88(3) .
N4 H6N 0.84(2) .
O4 C15 1.236(2) .
C5 C6 1.518(2) .
C5 H5A 0.9900 .
C5 H5B 0.9900 .
N5 C14 1.335(2) .
N5 C10 1.349(2) .
C6 H6A 0.9900 .
C6 H6B 0.9900 .
C7 C8 1.527(2) .
C7 H7A 0.9900 .
C7 H7B 0.9900 .
C8 C9 1.522(2) .
C8 H8A 0.9900 .
C8 H8B 0.9900 .
C9 H9A 0.9900 .
C9 H9B 0.9900 .
C10 C11 1.381(2) .
C10 C15 1.524(2) .
C11 C12 1.393(2) .
C11 H11 0.9500 .
C12 C13 1.388(2) .
C12 H12 0.9500 .
C13 C14 1.390(2) .
C13 C16 1.509(2) .
C14 H14 0.9500 .

loop_
_geom_torsion_atom_site_label_1
_geom_torsion_atom_site_label_2
_geom_torsion_atom_site_label_3
_geom_torsion_atom_site_label_4
_geom_torsion
_geom_torsion_site_symmetry_1
_geom_torsion_site_symmetry_2
_geom_torsion_site_symmetry_3
_geom_torsion_site_symmetry_4
C2 C1 N1 C7 -177.74(14) . . . .
C2 C1 N1 C4 -60.51(17) . . . .
C2 C1 N1 Cu1 60.50(16) . . . .
N2 C3 C2 C1 64.6(2) . . . .
N1 C1 C2 C3 -67.7(2) . . . .
C2 C3 N2 Cu1 -59.56(17) . . . .
C7 N1 C4 C5 -59.31(18) . . . .
C1 N1 C4 C5 -176.04(14) . . . .
Cu1 N1 C4 C5 61.76(16) . . . .
N1 C4 C5 C6 -66.0(2) . . . .
Cu1 N3 C6 C5 -63.47(17) . . . .
C4 C5 C6 N3 63.65(19) . . . .
C4 N1 C7 C8 -177.34(14) . . . .
C1 N1 C7 C8 -61.31(18) . . . .
Cu1 N1 C7 C8 61.61(16) . . . .
N1 C7 C8 C9 -63.5(2) . . . .
Cu1 N4 C9 C8 -66.64(17) . . . .
C7 C8 C9 N4 64.4(2) . . . .
C14 N5 C10 C11 -2.8(2) . . . .
Cu2 N5 C10 C11 -177.63(13) . . . .
C14 N5 C10 C15 177.18(14) . . . .
Cu2 N5 C10 C15 2.38(17) . . . .
N5 C10 C11 C12 2.0(2) . . . .
C15 C10 C11 C12 -177.97(15) . . . .
C10 C11 C12 C13 0.4(2) . . . .
C11 C12 C13 C14 -2.0(2) . . . .
C11 C12 C13 C16 177.73(15) . . . .
C10 N5 C14 C13 1.1(2) . . . .
Cu2 N5 C14 C13 175.09(12) . . . .
C12 C13 C14 N5 1.3(2) . . . .
C16 C13 C14 N5 -178.45(15) . . . .
Cu2 O3 C15 O4 176.17(14) . . . .
Cu2 O3 C15 C10 -3.68(17) . . . .
N5 C10 C15 O4 -179.00(15) . . . .
C11 C10 C15 O4 1.0(2) . . . .
N5 C10 C15 O3 0.9(2) . . . .
C11 C10 C15 O3 -179.12(15) . . . .
Cu1 O1 C16 O2 -15.6(3) . . . .
Cu1 O1 C16 C13 165.34(11) . . . .
C12 C13 C16 O2 -164.05(17) . . . .
C14 C13 C16 O2 15.7(2) . . . .
C12 C13 C16 O1 15.1(2) . . . .
C14 C13 C16 O1 -165.19(15) . . . .
